data_4028284
loop_
_publ_author_name
'Yushang Shao'
'Kai Zhu'
'Zhengchen Qin'
'Ende Li'
'Yanzhong Li'

_publ_section_title
;
 Lewis Acid-Catalyzed Cyclization of Enaminones with Propargylic Alcohols:
 Regioselective Synthesis of Multisubstituted 1,2-Dihydropyridines
;
_journal_name_full 'Journal of Organic Chemistry'
_journal_page_first 5731
_journal_page_last 5736
_journal_paper_doi 10.1021/jo4005553
_journal_volume 78
_journal_year 2013
_chemical_formula_sum 'C36 H27 N O'
_chemical_formula_weight 489.59
_chemical_name_systematic
; 
 ? 
;
_space_group_IT_number 60
_symmetry_cell_setting orthorhombic
_symmetry_space_group_name_Hall '-P 2n 2ab'
_symmetry_space_group_name_H-M 'P b c n'
_atom_sites_solution_hydrogens geom
_atom_sites_solution_primary direct
_atom_sites_solution_secondary difmap
_audit_creation_method SHELXL-97
_cell_angle_alpha 90.00
_cell_angle_beta 90.00
_cell_angle_gamma 90.00
_cell_formula_units_Z 16
_cell_length_a 11.9773(5)
_cell_length_b 33.8488(14)
_cell_length_c 26.8616(12)
_cell_measurement_reflns_used 7595
_cell_measurement_temperature 293(2)
_cell_measurement_theta_max 40.179
_cell_measurement_theta_min 4.434
_cell_volume 10890.2(8)
_computing_cell_refinement 'Bruker SMART'
_computing_data_collection 'Bruker SMART'
_computing_data_reduction 'Bruker SHELXTL'
_computing_molecular_graphics 'Bruker SHELXTL'
_computing_publication_material 'Bruker SHELXTL'
_computing_structure_refinement 'SHELXL-97 (Sheldrick, 1997)'
_computing_structure_solution 'SHELXS-97 (Sheldrick, 1990)'
_diffrn_ambient_temperature 293(2)
_diffrn_measured_fraction_theta_full 0.999
_diffrn_measured_fraction_theta_max 0.999
_diffrn_measurement_device_type 'CCD area detector'
_diffrn_measurement_method 'phi and omega scans'
_diffrn_radiation_monochromator graphite
_diffrn_radiation_source 'fine-focus sealed tube'
_diffrn_radiation_type MoK\a
_diffrn_radiation_wavelength 0.71073
_diffrn_reflns_av_R_equivalents 0.0429
_diffrn_reflns_av_sigmaI/netI 0.0366
_diffrn_reflns_limit_h_max 14
_diffrn_reflns_limit_h_min -11
_diffrn_reflns_limit_k_max 39
_diffrn_reflns_limit_k_min -41
_diffrn_reflns_limit_l_max 32
_diffrn_reflns_limit_l_min -32
_diffrn_reflns_number 56976
_diffrn_reflns_theta_full 26.00
_diffrn_reflns_theta_max 26.00
_diffrn_reflns_theta_min 1.42
_exptl_absorpt_coefficient_mu 0.071
_exptl_absorpt_correction_T_max 1.0000
_exptl_absorpt_correction_T_min 0.4567
_exptl_absorpt_correction_type empirical
_exptl_absorpt_process_details sadabs
_exptl_crystal_colour puple
_exptl_crystal_density_diffrn 1.194
_exptl_crystal_description prismatic
_exptl_crystal_F_000 4128
_exptl_crystal_size_max 0.369
_exptl_crystal_size_mid 0.311
_exptl_crystal_size_min 0.257
_refine_diff_density_max 0.198
_refine_diff_density_min -0.170
_refine_diff_density_rms 0.034
_refine_ls_extinction_method none
_refine_ls_goodness_of_fit_ref 1.014
_refine_ls_hydrogen_treatment constr
_refine_ls_matrix_type full
_refine_ls_number_parameters 685
_refine_ls_number_reflns 10709
_refine_ls_number_restraints 13
_refine_ls_restrained_S_all 1.025
_refine_ls_R_factor_all 0.0880
_refine_ls_R_factor_gt 0.0493
_refine_ls_shift/su_max 0.001
_refine_ls_shift/su_mean 0.000
_refine_ls_structure_factor_coef Fsqd
_refine_ls_weighting_details 'calc w=1/[\s^2^(Fo^2^)+(0.0605P)^2^+2.0453P] where P=(Fo^2^+2Fc^2^)/3'
_refine_ls_weighting_scheme calc
_refine_ls_wR_factor_gt 0.1194
_refine_ls_wR_factor_ref 0.1408
_reflns_number_gt 6699
_reflns_number_total 10709
_reflns_threshold_expression >2sigma(I)
_cod_data_source_file jo4005553_si_002.cif
_cod_data_source_block cd211202
_cod_database_code 4028284

loop_
_symmetry_equiv_pos_as_xyz
'x, y, z'
'-x+1/2, -y+1/2, z+1/2'
'-x, y, -z+1/2'
'x+1/2, -y+1/2, -z'
'-x, -y, -z'
'x-1/2, y-1/2, -z-1/2'
'x, -y, z-1/2'
'-x-1/2, y-1/2, z'

loop_
_atom_site_label
_atom_site_type_symbol
_atom_site_fract_x
_atom_site_fract_y
_atom_site_fract_z
_atom_site_U_iso_or_equiv
_atom_site_adp_type
_atom_site_occupancy
_atom_site_symmetry_multiplicity
_atom_site_calc_flag
_atom_site_refinement_flags
N1 N 0.31882(12) 0.13052(4) 0.63028(5) 0.0487(4) Uani 1 1 d .
N2 N 0.53412(12) 0.14443(4) 0.37532(6) 0.0491(4) Uani 1 1 d .
O1 O 0.60561(15) 0.09988(5) 0.71523(7) 0.0959(6) Uani 1 1 d .
O2 O 0.87838(11) 0.12694(4) 0.37895(7) 0.0791(5) Uani 1 1 d .
C1 C 0.40814(16) 0.12245(5) 0.66003(7) 0.0531(5) Uani 1 1 d .
H1 H 0.3948 0.1116 0.6913 0.064 Uiso 1 1 calc R
C2 C 0.33654(15) 0.16060(5) 0.59015(6) 0.0470(4) Uani 1 1 d .
C3 C 0.44937(15) 0.15121(5) 0.56712(7) 0.0509(5) Uani 1 1 d .
H3 H 0.4583 0.1539 0.5329 0.061 Uiso 1 1 calc R
C4 C 0.53594(15) 0.13926(5) 0.59450(7) 0.0520(5) Uani 1 1 d .
C5 C 0.51503(16) 0.12944(5) 0.64656(7) 0.0542(5) Uani 1 1 d .
C6 C 0.60219(18) 0.12741(7) 0.68563(8) 0.0665(6) Uani 1 1 d .
C7 C 0.68051(18) 0.16087(8) 0.69106(8) 0.0671(6) Uani 1 1 d .
C8 C 0.6604(2) 0.19713(8) 0.66970(9) 0.0826(7) Uani 1 1 d .
H8 H 0.5980 0.2006 0.6495 0.099 Uiso 1 1 calc R
C9 C 0.7320(3) 0.22858(10) 0.67793(12) 0.1117(10) Uani 1 1 d .
H9 H 0.7179 0.2530 0.6635 0.134 Uiso 1 1 calc R
C10 C 0.8243(3) 0.22332(14) 0.70778(14) 0.1286(14) Uani 1 1 d U
H10 H 0.8737 0.2441 0.7129 0.154 Uiso 1 1 calc R
C11 C 0.8435(2) 0.18784(14) 0.72965(12) 0.1180(12) Uani 1 1 d U
H11 H 0.9051 0.1848 0.7503 0.142 Uiso 1 1 calc R
C12 C 0.7735(2) 0.15645(10) 0.72177(9) 0.0895(8) Uani 1 1 d .
H12 H 0.7880 0.1323 0.7369 0.107 Uiso 1 1 calc R
C13 C 0.21212(16) 0.11605(5) 0.64460(7) 0.0512(5) Uani 1 1 d .
C14 C 0.2042(2) 0.07887(6) 0.66569(8) 0.0693(6) Uani 1 1 d .
H14 H 0.2675 0.0632 0.6688 0.083 Uiso 1 1 calc R
C15 C 0.1020(3) 0.06514(8) 0.68207(10) 0.0932(8) Uani 1 1 d .
H15 H 0.0975 0.0404 0.6971 0.112 Uiso 1 1 calc R
C16 C 0.0074(2) 0.08734(9) 0.67648(10) 0.0936(8) Uani 1 1 d .
H16 H -0.0610 0.0779 0.6877 0.112 Uiso 1 1 calc R
C17 C 0.0146(2) 0.12346(7) 0.65436(9) 0.0778(7) Uani 1 1 d .
H17 H -0.0498 0.1383 0.6495 0.093 Uiso 1 1 calc R
C18 C 0.11580(17) 0.13813(6) 0.63920(8) 0.0594(5) Uani 1 1 d .
H18 H 0.1196 0.1632 0.6251 0.071 Uiso 1 1 calc R
C19 C 0.24867(15) 0.15591(6) 0.54935(7) 0.0495(5) Uani 1 1 d .
C20 C 0.23516(17) 0.11925(6) 0.52701(8) 0.0586(5) Uani 1 1 d .
H20 H 0.2777 0.0980 0.5381 0.070 Uiso 1 1 calc R
C21 C 0.16020(18) 0.11361(8) 0.48880(8) 0.0707(6) Uani 1 1 d .
H21 H 0.1525 0.0887 0.4745 0.085 Uiso 1 1 calc R
C22 C 0.09684(19) 0.14455(9) 0.47175(9) 0.0795(7) Uani 1 1 d .
H22 H 0.0462 0.1409 0.4459 0.095 Uiso 1 1 calc R
C23 C 0.10922(19) 0.18097(8) 0.49336(9) 0.0793(7) Uani 1 1 d .
H23 H 0.0667 0.2021 0.4819 0.095 Uiso 1 1 calc R
C24 C 0.18391(17) 0.18677(7) 0.53193(8) 0.0643(6) Uani 1 1 d .
H24 H 0.1906 0.2117 0.5463 0.077 Uiso 1 1 calc R
C25 C 0.34415(15) 0.20231(5) 0.61268(7) 0.0468(4) Uani 1 1 d .
C26 C 0.38355(18) 0.23329(6) 0.58379(8) 0.0644(6) Uani 1 1 d .
H26 H 0.4017 0.2288 0.5506 0.077 Uiso 1 1 calc R
C27 C 0.39631(19) 0.27066(6) 0.60341(9) 0.0725(6) Uani 1 1 d .
H27 H 0.4207 0.2912 0.5831 0.087 Uiso 1 1 calc R
C28 C 0.37339(19) 0.27788(6) 0.65265(9) 0.0706(6) Uani 1 1 d .
H28 H 0.3834 0.3030 0.6661 0.085 Uiso 1 1 calc R
C29 C 0.33566(19) 0.24752(6) 0.68152(8) 0.0683(6) Uani 1 1 d .
H29 H 0.3200 0.2520 0.7150 0.082 Uiso 1 1 calc R
C30 C 0.32032(17) 0.21015(5) 0.66174(7) 0.0561(5) Uani 1 1 d .
H30 H 0.2934 0.1900 0.6820 0.067 Uiso 1 1 calc R
C31 C 0.64540(16) 0.12987(6) 0.57142(8) 0.0595(5) Uani 1 1 d .
C32 C 0.68984(19) 0.15350(8) 0.53458(9) 0.0791(7) Uani 1 1 d .
H32 H 0.6539 0.1768 0.5256 0.095 Uiso 1 1 calc R
C33 C 0.7891(2) 0.14246(11) 0.51073(11) 0.1033(9) Uani 1 1 d .
H33 H 0.8191 0.1583 0.4858 0.124 Uiso 1 1 calc R
C34 C 0.8417(2) 0.10824(11) 0.52444(14) 0.1121(11) Uani 1 1 d .
H34 H 0.9070 0.1007 0.5083 0.134 Uiso 1 1 calc R
C35 C 0.8001(2) 0.08532(9) 0.56104(14) 0.1090(10) Uani 1 1 d .
H35 H 0.8371 0.0623 0.5702 0.131 Uiso 1 1 calc R
C36 C 0.70297(18) 0.09593(7) 0.58487(10) 0.0816(7) Uani 1 1 d .
H36 H 0.6755 0.0801 0.6104 0.098 Uiso 1 1 calc R
C37 C 0.64570(15) 0.13709(5) 0.37879(7) 0.0510(5) Uani 1 1 d .
H37 H 0.6896 0.1554 0.3955 0.061 Uiso 1 1 calc R
C38 C 0.45786(14) 0.11170(5) 0.35984(7) 0.0462(4) Uani 1 1 d .
C39 C 0.52208(16) 0.08653(5) 0.32280(7) 0.0521(5) Uani 1 1 d .
H39 H 0.4827 0.0748 0.2969 0.062 Uiso 1 1 calc R
C40 C 0.63213(16) 0.08029(5) 0.32547(7) 0.0490(4) Uani 1 1 d .
C41 C 0.69689(15) 0.10501(5) 0.35958(7) 0.0485(4) Uani 1 1 d .
C42 C 0.81409(15) 0.09901(6) 0.37476(7) 0.0537(5) Uani 1 1 d .
C43 C 0.85304(16) 0.05917(5) 0.39047(7) 0.0522(5) Uani 1 1 d .
C44 C 0.78026(19) 0.03065(6) 0.40713(8) 0.0679(6) Uani 1 1 d .
H44 H 0.7037 0.0351 0.4055 0.082 Uiso 1 1 calc R
C45 C 0.8201(2) -0.00449(7) 0.42629(11) 0.0937(8) Uani 1 1 d .
H45 H 0.7706 -0.0236 0.4378 0.112 Uiso 1 1 calc R
C46 C 0.9328(3) -0.01101(9) 0.42830(11) 0.1043(9) Uani 1 1 d .
H46 H 0.9600 -0.0345 0.4415 0.125 Uiso 1 1 calc R
C47 C 1.0051(2) 0.01667(8) 0.41114(12) 0.1017(9) Uani 1 1 d .
H47 H 1.0815 0.0118 0.4120 0.122 Uiso 1 1 calc R
C48 C 0.96629(18) 0.05156(6) 0.39255(9) 0.0744(6) Uani 1 1 d .
H48 H 1.0166 0.0704 0.3811 0.089 Uiso 1 1 calc R
C49 C 0.49496(15) 0.18264(5) 0.38941(7) 0.0496(4) Uani 1 1 d .
C50 C 0.55018(18) 0.21525(6) 0.37113(9) 0.0699(6) Uani 1 1 d .
H50 H 0.6098 0.2119 0.3494 0.084 Uiso 1 1 calc R
C51 C 0.5178(2) 0.25262(6) 0.38481(11) 0.0893(8) Uani 1 1 d .
H51 H 0.5561 0.2744 0.3725 0.107 Uiso 1 1 calc R
C52 C 0.4298(2) 0.25801(7) 0.41642(11) 0.0875(8) Uani 1 1 d .
H52 H 0.4081 0.2834 0.4257 0.105 Uiso 1 1 calc R
C53 C 0.3737(2) 0.22578(7) 0.43433(9) 0.0748(6) Uani 1 1 d .
H53 H 0.3131 0.2294 0.4555 0.090 Uiso 1 1 calc R
C54 C 0.40599(17) 0.18793(6) 0.42141(7) 0.0597(5) Uani 1 1 d .
H54 H 0.3681 0.1662 0.4342 0.072 Uiso 1 1 calc R
C55 C 0.35394(15) 0.12962(5) 0.33500(7) 0.0476(4) Uani 1 1 d .
C56 C 0.36641(18) 0.14920(6) 0.29058(8) 0.0653(6) Uani 1 1 d .
H56 H 0.4370 0.1511 0.2764 0.078 Uiso 1 1 calc R
C57 C 0.2770(2) 0.16617(7) 0.26651(9) 0.0788(7) Uani 1 1 d .
H57 H 0.2877 0.1791 0.2363 0.095 Uiso 1 1 calc R
C58 C 0.1732(2) 0.16419(7) 0.28667(9) 0.0763(7) Uani 1 1 d .
H58 H 0.1128 0.1758 0.2706 0.092 Uiso 1 1 calc R
C59 C 0.15872(18) 0.14499(7) 0.33069(9) 0.0744(6) Uani 1 1 d .
H59 H 0.0879 0.1435 0.3448 0.089 Uiso 1 1 calc R
C60 C 0.24809(16) 0.12775(6) 0.35465(8) 0.0611(5) Uani 1 1 d .
H60 H 0.2366 0.1146 0.3846 0.073 Uiso 1 1 calc R
C61 C 0.43135(15) 0.08414(5) 0.40345(7) 0.0522(5) Uani 1 1 d .
C62 C 0.36584(18) 0.05104(6) 0.39449(10) 0.0734(6) Uani 1 1 d .
H62 H 0.3339 0.0474 0.3633 0.088 Uiso 1 1 calc R
C63 C 0.3477(2) 0.02351(7) 0.43151(13) 0.0926(9) Uani 1 1 d .
H63 H 0.3030 0.0016 0.4253 0.111 Uiso 1 1 calc R
C64 C 0.3957(2) 0.02846(9) 0.47763(12) 0.0933(9) Uani 1 1 d .
H64 H 0.3835 0.0099 0.5025 0.112 Uiso 1 1 calc R
C65 C 0.4612(2) 0.06057(8) 0.48683(9) 0.0801(7) Uani 1 1 d .
H65 H 0.4941 0.0638 0.5179 0.096 Uiso 1 1 calc R
C66 C 0.47872(17) 0.08821(6) 0.45008(7) 0.0595(5) Uani 1 1 d .
H66 H 0.5233 0.1101 0.4568 0.071 Uiso 1 1 calc R
C67 C 0.68839(18) 0.05319(6) 0.28999(7) 0.0581(5) Uani 1 1 d .
C68 C 0.6394(2) 0.01739(6) 0.27791(9) 0.0798(7) Uani 1 1 d .
H68 H 0.5736 0.0098 0.2936 0.096 Uiso 1 1 calc R
C69 C 0.6879(3) -0.00738(9) 0.24230(12) 0.1081(11) Uani 1 1 d .
H69 H 0.6541 -0.0312 0.2341 0.130 Uiso 1 1 calc R
C70 C 0.7849(4) 0.00351(13) 0.21966(12) 0.1254(15) Uani 1 1 d .
H70 H 0.8173 -0.0130 0.1960 0.151 Uiso 1 1 calc R
C71 C 0.8349(3) 0.03849(11) 0.23147(10) 0.1054(10) Uani 1 1 d .
H71 H 0.9012 0.0457 0.2159 0.126 Uiso 1 1 calc R
C72 C 0.7872(2) 0.06334(7) 0.26652(8) 0.0749(6) Uani 1 1 d .
H72 H 0.8220 0.0871 0.2744 0.090 Uiso 1 1 calc R

loop_
_atom_site_aniso_label
_atom_site_aniso_U_11
_atom_site_aniso_U_22
_atom_site_aniso_U_33
_atom_site_aniso_U_23
_atom_site_aniso_U_13
_atom_site_aniso_U_12
N1 0.0494(9) 0.0501(8) 0.0466(9) 0.0064(7) 0.0027(7) 0.0065(7)
N2 0.0404(8) 0.0447(8) 0.0623(10) -0.0051(7) 0.0008(7) -0.0014(7)
O1 0.0969(13) 0.0979(12) 0.0928(13) 0.0297(11) -0.0273(10) 0.0135(10)
O2 0.0483(8) 0.0569(9) 0.1321(15) 0.0037(9) -0.0085(9) -0.0075(7)
C1 0.0622(13) 0.0485(11) 0.0485(11) 0.0062(9) -0.0011(9) 0.0081(9)
C2 0.0496(11) 0.0503(10) 0.0413(10) 0.0043(8) 0.0039(8) 0.0075(8)
C3 0.0516(11) 0.0600(11) 0.0412(10) -0.0018(9) 0.0045(9) 0.0058(9)
C4 0.0488(11) 0.0554(11) 0.0519(11) -0.0034(9) 0.0010(9) 0.0062(9)
C5 0.0528(12) 0.0562(11) 0.0537(12) 0.0032(9) -0.0022(9) 0.0106(9)
C6 0.0629(14) 0.0786(15) 0.0581(13) 0.0078(12) -0.0039(11) 0.0189(12)
C7 0.0563(13) 0.0945(17) 0.0505(12) -0.0079(12) 0.0016(10) 0.0039(12)
C8 0.0950(19) 0.0871(17) 0.0658(15) -0.0116(14) -0.0035(13) -0.0069(15)
C9 0.136(3) 0.111(2) 0.088(2) -0.0271(18) 0.019(2) -0.032(2)
C10 0.109(3) 0.174(3) 0.103(3) -0.052(2) 0.034(2) -0.058(3)
C11 0.0577(17) 0.202(4) 0.094(2) -0.044(2) 0.0091(15) -0.021(2)
C12 0.0558(15) 0.145(2) 0.0678(16) -0.0146(16) 0.0059(12) 0.0078(16)
C13 0.0570(12) 0.0506(11) 0.0461(11) -0.0009(9) 0.0034(9) -0.0036(9)
C14 0.0774(15) 0.0556(12) 0.0749(15) 0.0124(11) -0.0082(12) -0.0082(11)
C15 0.105(2) 0.0787(17) 0.096(2) 0.0285(15) -0.0065(16) -0.0320(16)
C16 0.0749(18) 0.111(2) 0.095(2) 0.0190(17) 0.0095(15) -0.0305(17)
C17 0.0593(14) 0.0934(17) 0.0806(16) 0.0004(14) 0.0145(12) -0.0026(13)
C18 0.0568(12) 0.0588(12) 0.0625(13) 0.0020(10) 0.0134(10) 0.0034(10)
C19 0.0438(10) 0.0608(12) 0.0440(10) 0.0037(9) 0.0071(8) 0.0063(9)
C20 0.0532(12) 0.0676(13) 0.0550(12) -0.0022(10) 0.0037(10) 0.0042(10)
C21 0.0582(13) 0.0927(17) 0.0611(14) -0.0127(12) 0.0031(11) -0.0077(12)
C22 0.0549(14) 0.124(2) 0.0593(14) -0.0013(15) -0.0067(11) -0.0061(14)
C23 0.0611(14) 0.106(2) 0.0708(16) 0.0126(15) -0.0119(12) 0.0155(13)
C24 0.0581(12) 0.0741(14) 0.0606(13) 0.0038(11) -0.0035(10) 0.0137(11)
C25 0.0461(10) 0.0491(10) 0.0450(10) 0.0048(8) 0.0029(8) 0.0058(8)
C26 0.0790(15) 0.0618(13) 0.0523(12) 0.0079(10) 0.0123(11) 0.0013(11)
C27 0.0864(16) 0.0556(13) 0.0755(16) 0.0144(12) 0.0136(13) -0.0056(11)
C28 0.0799(15) 0.0539(12) 0.0781(16) -0.0059(11) 0.0091(13) -0.0054(11)
C29 0.0870(16) 0.0602(13) 0.0578(13) -0.0077(11) 0.0128(12) -0.0015(11)
C30 0.0677(13) 0.0499(11) 0.0507(12) 0.0034(9) 0.0111(10) 0.0029(9)
C31 0.0465(11) 0.0731(13) 0.0590(13) -0.0133(11) -0.0005(10) 0.0010(10)
C32 0.0606(14) 0.1040(18) 0.0726(16) 0.0006(14) 0.0065(12) -0.0028(13)
C33 0.0651(17) 0.150(3) 0.094(2) -0.004(2) 0.0233(15) -0.0173(18)
C34 0.0563(17) 0.134(3) 0.146(3) -0.023(2) 0.0275(18) 0.0054(18)
C35 0.0602(16) 0.100(2) 0.167(3) -0.008(2) 0.0253(19) 0.0184(15)
C36 0.0550(14) 0.0796(16) 0.110(2) -0.0055(14) 0.0093(13) 0.0153(12)
C37 0.0440(11) 0.0485(10) 0.0604(12) -0.0021(9) -0.0028(9) -0.0046(8)
C38 0.0414(10) 0.0457(10) 0.0516(11) -0.0029(8) -0.0008(8) -0.0042(8)
C39 0.0512(12) 0.0511(10) 0.0539(11) -0.0066(9) -0.0057(9) -0.0003(9)
C40 0.0515(11) 0.0452(10) 0.0502(11) 0.0002(8) 0.0008(9) 0.0027(8)
C41 0.0422(10) 0.0448(10) 0.0585(12) 0.0005(9) 0.0015(9) 0.0001(8)
C42 0.0430(11) 0.0519(11) 0.0661(13) -0.0011(9) 0.0034(9) -0.0015(9)
C43 0.0488(11) 0.0538(11) 0.0539(11) -0.0037(9) 0.0011(9) 0.0041(9)
C44 0.0632(14) 0.0627(13) 0.0779(15) 0.0079(11) 0.0116(11) 0.0090(11)
C45 0.102(2) 0.0696(16) 0.110(2) 0.0255(14) 0.0259(17) 0.0126(15)
C46 0.106(2) 0.0849(19) 0.122(2) 0.0264(17) 0.0025(19) 0.0384(18)
C47 0.0684(17) 0.0897(19) 0.147(3) 0.0083(19) -0.0117(17) 0.0265(15)
C48 0.0547(13) 0.0648(13) 0.1037(18) -0.0012(13) -0.0041(12) 0.0097(11)
C49 0.0446(10) 0.0443(10) 0.0597(12) -0.0069(9) -0.0068(9) 0.0000(8)
C50 0.0566(13) 0.0539(12) 0.0991(17) -0.0044(12) 0.0026(12) -0.0059(10)
C51 0.0784(17) 0.0502(13) 0.139(2) -0.0094(14) -0.0097(17) -0.0092(12)
C52 0.095(2) 0.0574(15) 0.111(2) -0.0251(14) -0.0179(17) 0.0158(14)
C53 0.0765(15) 0.0758(16) 0.0721(15) -0.0182(13) -0.0015(12) 0.0210(13)
C54 0.0611(13) 0.0603(12) 0.0578(12) -0.0038(10) 0.0005(10) 0.0060(10)
C55 0.0452(11) 0.0477(10) 0.0500(11) -0.0022(9) 0.0003(8) -0.0034(8)
C56 0.0562(13) 0.0775(14) 0.0621(13) 0.0113(11) 0.0080(10) 0.0035(11)
C57 0.0802(17) 0.0911(17) 0.0651(15) 0.0234(13) -0.0025(13) 0.0127(13)
C58 0.0619(15) 0.0842(16) 0.0827(17) 0.0105(13) -0.0123(13) 0.0145(12)
C59 0.0461(12) 0.0883(16) 0.0889(17) 0.0135(14) 0.0025(12) 0.0065(11)
C60 0.0490(12) 0.0709(13) 0.0636(13) 0.0129(11) 0.0037(10) 0.0017(10)
C61 0.0446(10) 0.0505(11) 0.0614(13) 0.0026(9) 0.0023(9) 0.0046(8)
C62 0.0636(14) 0.0619(13) 0.0947(17) 0.0117(13) -0.0039(12) -0.0098(11)
C63 0.0672(16) 0.0634(15) 0.147(3) 0.0300(17) 0.0099(17) -0.0039(12)
C64 0.0805(18) 0.0871(19) 0.112(2) 0.0491(18) 0.0295(17) 0.0322(16)
C65 0.0861(18) 0.0820(17) 0.0722(16) 0.0195(14) 0.0115(13) 0.0288(15)
C66 0.0609(13) 0.0600(12) 0.0577(13) 0.0041(10) 0.0060(10) 0.0127(10)
C67 0.0652(13) 0.0550(12) 0.0542(12) -0.0023(10) -0.0100(10) 0.0185(10)
C68 0.0960(18) 0.0626(14) 0.0808(16) -0.0145(12) -0.0272(14) 0.0210(13)
C69 0.146(3) 0.0789(18) 0.099(2) -0.0321(17) -0.049(2) 0.048(2)
C70 0.164(4) 0.128(3) 0.084(2) -0.030(2) -0.024(2) 0.092(3)
C71 0.111(2) 0.137(3) 0.0683(17) 0.0016(18) 0.0140(16) 0.067(2)
C72 0.0761(16) 0.0850(16) 0.0634(14) 0.0046(12) 0.0103(12) 0.0301(13)

loop_
_atom_type_symbol
_atom_type_description
_atom_type_scat_dispersion_real
_atom_type_scat_dispersion_imag
_atom_type_scat_source
C C 0.0033 0.0016 'International Tables Vol C Tables 4.2.6.8 and 6.1.1.4'
H H 0.0000 0.0000 'International Tables Vol C Tables 4.2.6.8 and 6.1.1.4'
N N 0.0061 0.0033 'International Tables Vol C Tables 4.2.6.8 and 6.1.1.4'
O O 0.0106 0.0060 'International Tables Vol C Tables 4.2.6.8 and 6.1.1.4'

loop_
_geom_angle_atom_site_label_1
_geom_angle_atom_site_label_2
_geom_angle_atom_site_label_3
_geom_angle
C1 N1 C13 118.55(15)
C1 N1 C2 116.55(15)
C13 N1 C2 123.80(14)
C37 N2 C49 118.01(14)
C37 N2 C38 118.89(14)
C49 N2 C38 123.01(14)
C5 C1 N1 123.48(18)
C5 C1 H1 118.3
N1 C1 H1 118.3
N1 C2 C3 106.07(14)
N1 C2 C19 110.36(14)
C3 C2 C19 107.39(14)
N1 C2 C25 110.42(14)
C3 C2 C25 107.42(15)
C19 C2 C25 114.74(14)
C4 C3 C2 122.02(17)
C4 C3 H3 119.0
C2 C3 H3 119.0
C3 C4 C5 117.65(17)
C3 C4 C31 121.41(18)
C5 C4 C31 120.20(17)
C1 C5 C4 117.33(17)
C1 C5 C6 118.02(18)
C4 C5 C6 124.64(18)
O1 C6 C7 119.8(2)
O1 C6 C5 121.2(2)
C7 C6 C5 118.78(19)
C8 C7 C12 118.9(2)
C8 C7 C6 122.1(2)
C12 C7 C6 118.9(2)
C7 C8 C9 120.7(3)
C7 C8 H8 119.7
C9 C8 H8 119.7
C10 C9 C8 119.4(3)
C10 C9 H9 120.3
C8 C9 H9 120.3
C11 C10 C9 120.2(3)
C11 C10 H10 119.9
C9 C10 H10 119.9
C10 C11 C12 121.1(3)
C10 C11 H11 119.5
C12 C11 H11 119.5
C11 C12 C7 119.8(3)
C11 C12 H12 120.1
C7 C12 H12 120.1
C18 C13 C14 118.51(19)
C18 C13 N1 122.39(17)
C14 C13 N1 119.09(18)
C15 C14 C13 119.9(2)
C15 C14 H14 120.1
C13 C14 H14 120.1
C16 C15 C14 120.9(2)
C16 C15 H15 119.5
C14 C15 H15 119.5
C17 C16 C15 119.3(2)
C17 C16 H16 120.4
C15 C16 H16 120.4
C16 C17 C18 120.7(2)
C16 C17 H17 119.7
C18 C17 H17 119.7
C17 C18 C13 120.7(2)
C17 C18 H18 119.6
C13 C18 H18 119.6
C24 C19 C20 117.63(18)
C24 C19 C2 123.41(18)
C20 C19 C2 118.92(16)
C21 C20 C19 121.5(2)
C21 C20 H20 119.3
C19 C20 H20 119.3
C22 C21 C20 120.2(2)
C22 C21 H21 119.9
C20 C21 H21 119.9
C23 C22 C21 119.0(2)
C23 C22 H22 120.5
C21 C22 H22 120.5
C22 C23 C24 121.0(2)
C22 C23 H23 119.5
C24 C23 H23 119.5
C23 C24 C19 120.6(2)
C23 C24 H24 119.7
C19 C24 H24 119.7
C30 C25 C26 117.46(17)
C30 C25 C2 122.83(16)
C26 C25 C2 119.58(16)
C27 C26 C25 121.16(19)
C27 C26 H26 119.4
C25 C26 H26 119.4
C28 C27 C26 120.6(2)
C28 C27 H27 119.7
C26 C27 H27 119.7
C29 C28 C27 118.7(2)
C29 C28 H28 120.7
C27 C28 H28 120.7
C28 C29 C30 120.9(2)
C28 C29 H29 119.5
C30 C29 H29 119.5
C25 C30 C29 121.14(18)
C25 C30 H30 119.4
C29 C30 H30 119.4
C32 C31 C36 118.4(2)
C32 C31 C4 121.1(2)
C36 C31 C4 120.5(2)
C31 C32 C33 120.1(3)
C31 C32 H32 120.0
C33 C32 H32 120.0
C34 C33 C32 119.5(3)
C34 C33 H33 120.2
C32 C33 H33 120.2
C35 C34 C33 120.9(3)
C35 C34 H34 119.6
C33 C34 H34 119.6
C34 C35 C36 120.2(3)
C34 C35 H35 119.9
C36 C35 H35 119.9
C35 C36 C31 121.0(3)
C35 C36 H36 119.5
C31 C36 H36 119.5
C41 C37 N2 124.49(17)
C41 C37 H37 117.8
N2 C37 H37 117.8
N2 C38 C39 106.77(14)
N2 C38 C61 111.44(15)
C39 C38 C61 105.32(14)
N2 C38 C55 108.86(14)
C39 C38 C55 110.31(15)
C61 C38 C55 113.87(14)
C40 C39 C38 123.55(17)
C40 C39 H39 118.2
C38 C39 H39 118.2
C39 C40 C41 117.77(16)
C39 C40 C67 120.71(17)
C41 C40 C67 120.98(16)
C37 C41 C40 117.30(16)
C37 C41 C42 115.92(16)
C40 C41 C42 126.77(16)
O2 C42 C41 121.16(17)
O2 C42 C43 118.46(17)
C41 C42 C43 120.07(16)
C44 C43 C48 118.57(19)
C44 C43 C42 121.98(17)
C48 C43 C42 119.21(18)
C43 C44 C45 120.5(2)
C43 C44 H44 119.8
C45 C44 H44 119.8
C46 C45 C44 119.6(3)
C46 C45 H45 120.2
C44 C45 H45 120.2
C47 C46 C45 120.3(2)
C47 C46 H46 119.8
C45 C46 H46 119.8
C46 C47 C48 120.3(2)
C46 C47 H47 119.8
C48 C47 H47 119.8
C47 C48 C43 120.7(2)
C47 C48 H48 119.6
C43 C48 H48 119.6
C50 C49 C54 119.25(18)
C50 C49 N2 118.29(17)
C54 C49 N2 122.44(17)
C51 C50 C49 120.5(2)
C51 C50 H50 119.8
C49 C50 H50 119.8
C52 C51 C50 120.5(2)
C52 C51 H51 119.8
C50 C51 H51 119.8
C51 C52 C53 119.4(2)
C51 C52 H52 120.3
C53 C52 H52 120.3
C52 C53 C54 120.9(2)
C52 C53 H53 119.6
C54 C53 H53 119.6
C49 C54 C53 119.5(2)
C49 C54 H54 120.2
C53 C54 H54 120.2
C56 C55 C60 117.14(18)
C56 C55 C38 118.66(17)
C60 C55 C38 124.19(17)
C55 C56 C57 121.7(2)
C55 C56 H56 119.2
C57 C56 H56 119.2
C58 C57 C56 120.3(2)
C58 C57 H57 119.9
C56 C57 H57 119.9
C57 C58 C59 119.2(2)
C57 C58 H58 120.4
C59 C58 H58 120.4
C58 C59 C60 120.6(2)
C58 C59 H59 119.7
C60 C59 H59 119.7
C55 C60 C59 121.2(2)
C55 C60 H60 119.4
C59 C60 H60 119.4
C66 C61 C62 118.00(19)
C66 C61 C38 123.20(17)
C62 C61 C38 118.44(18)
C63 C62 C61 120.6(2)
C63 C62 H62 119.7
C61 C62 H62 119.7
C64 C63 C62 120.1(2)
C64 C63 H63 120.0
C62 C63 H63 120.0
C65 C64 C63 120.1(2)
C65 C64 H64 120.0
C63 C64 H64 120.0
C64 C65 C66 120.0(3)
C64 C65 H65 120.0
C66 C65 H65 120.0
C65 C66 C61 121.3(2)
C65 C66 H66 119.3
C61 C66 H66 119.3
C72 C67 C68 118.2(2)
C72 C67 C40 121.83(19)
C68 C67 C40 119.9(2)
C67 C68 C69 120.6(3)
C67 C68 H68 119.7
C69 C68 H68 119.7
C70 C69 C68 119.9(3)
C70 C69 H69 120.1
C68 C69 H69 120.1
C69 C70 C71 120.3(3)
C69 C70 H70 119.8
C71 C70 H70 119.8
C70 C71 C72 120.3(3)
C70 C71 H71 119.9
C72 C71 H71 119.9
C67 C72 C71 120.8(3)
C67 C72 H72 119.6
C71 C72 H72 119.6

loop_
_geom_bond_atom_site_label_1
_geom_bond_atom_site_label_2
_geom_bond_distance
N1 C1 1.363(2)
N1 C13 1.422(2)
N1 C2 1.498(2)
N2 C37 1.363(2)
N2 C49 1.427(2)
N2 C38 1.495(2)
O1 C6 1.226(2)
O2 C42 1.224(2)
C1 C5 1.351(3)
C1 H1 0.9300
C2 C3 1.520(2)
C2 C19 1.528(3)
C2 C25 1.539(2)
C3 C4 1.334(2)
C3 H3 0.9300
C4 C5 1.459(3)
C4 C31 1.485(3)
C5 C6 1.482(3)
C6 C7 1.478(3)
C7 C8 1.376(3)
C7 C12 1.394(3)
C8 C9 1.385(4)
C8 H8 0.9300
C9 C10 1.377(5)
C9 H9 0.9300
C10 C11 1.356(5)
C10 H10 0.9300
C11 C12 1.370(4)
C11 H11 0.9300
C12 H12 0.9300
C13 C18 1.382(3)
C13 C14 1.383(3)
C14 C15 1.381(3)
C14 H14 0.9300
C15 C16 1.368(4)
C15 H15 0.9300
C16 C17 1.362(3)
C16 H16 0.9300
C17 C18 1.372(3)
C17 H17 0.9300
C18 H18 0.9300
C19 C24 1.383(3)
C19 C20 1.388(3)
C20 C21 1.377(3)
C20 H20 0.9300
C21 C22 1.372(3)
C21 H21 0.9300
C22 C23 1.371(3)
C22 H22 0.9300
C23 C24 1.383(3)
C23 H23 0.9300
C24 H24 0.9300
C25 C30 1.374(2)
C25 C26 1.387(3)
C26 C27 1.379(3)
C26 H26 0.9300
C27 C28 1.373(3)
C27 H27 0.9300
C28 C29 1.365(3)
C28 H28 0.9300
C29 C30 1.384(3)
C29 H29 0.9300
C30 H30 0.9300
C31 C32 1.379(3)
C31 C36 1.388(3)
C32 C33 1.401(4)
C32 H32 0.9300
C33 C34 1.369(4)
C33 H33 0.9300
C34 C35 1.348(4)
C34 H34 0.9300
C35 C36 1.375(3)
C35 H35 0.9300
C36 H36 0.9300
C37 C41 1.350(2)
C37 H37 0.9300
C38 C39 1.519(2)
C38 C61 1.531(3)
C38 C55 1.537(2)
C39 C40 1.337(3)
C39 H39 0.9300
C40 C41 1.463(3)
C40 C67 1.484(3)
C41 C42 1.476(3)
C42 C43 1.488(3)
C43 C44 1.375(3)
C43 C48 1.382(3)
C44 C45 1.381(3)
C44 H44 0.9300
C45 C46 1.370(4)
C45 H45 0.9300
C46 C47 1.356(4)
C46 H46 0.9300
C47 C48 1.364(3)
C47 H47 0.9300
C48 H48 0.9300
C49 C50 1.377(3)
C49 C54 1.381(3)
C50 C51 1.373(3)
C50 H50 0.9300
C51 C52 1.366(4)
C51 H51 0.9300
C52 C53 1.368(3)
C52 H52 0.9300
C53 C54 1.383(3)
C53 H53 0.9300
C54 H54 0.9300
C55 C56 1.373(3)
C55 C60 1.375(3)
C56 C57 1.377(3)
C56 H56 0.9300
C57 C58 1.357(3)
C57 H57 0.9300
C58 C59 1.360(3)
C58 H58 0.9300
C59 C60 1.378(3)
C59 H59 0.9300
C60 H60 0.9300
C61 C66 1.382(3)
C61 C62 1.389(3)
C62 C63 1.380(3)
C62 H62 0.9300
C63 C64 1.376(4)
C63 H63 0.9300
C64 C65 1.363(4)
C64 H64 0.9300
C65 C66 1.376(3)
C65 H65 0.9300
C66 H66 0.9300
C67 C72 1.384(3)
C67 C68 1.385(3)
C68 C69 1.399(4)
C68 H68 0.9300
C69 C70 1.362(5)
C69 H69 0.9300
C70 C71 1.364(5)
C70 H70 0.9300
C71 C72 1.386(3)
C71 H71 0.9300
C72 H72 0.9300

loop_
_geom_hbond_atom_site_label_D
_geom_hbond_atom_site_label_H
_geom_hbond_atom_site_label_A
_geom_hbond_distance_DH
_geom_hbond_distance_HA
_geom_hbond_distance_DA
_geom_hbond_angle_DHA
_geom_hbond_site_symmetry_A
C69 H69 O1 0.93 2.45 3.362(4) 167.6 7
C1 H1 O1 0.93 2.54 3.441(3) 162.3 3_656

loop_
_geom_torsion_atom_site_label_1
_geom_torsion_atom_site_label_2
_geom_torsion_atom_site_label_3
_geom_torsion_atom_site_label_4
_geom_torsion
C13 N1 C1 C5 169.68(17)
C2 N1 C1 C5 -21.9(3)
C1 N1 C2 C3 43.4(2)
C13 N1 C2 C3 -148.84(16)
C1 N1 C2 C19 159.38(15)
C13 N1 C2 C19 -32.8(2)
C1 N1 C2 C25 -72.71(19)
C13 N1 C2 C25 95.08(19)
N1 C2 C3 C4 -38.3(2)
C19 C2 C3 C4 -156.29(18)
C25 C2 C3 C4 79.8(2)
C2 C3 C4 C5 9.3(3)
C2 C3 C4 C31 179.49(17)
N1 C1 C5 C4 -11.5(3)
N1 C1 C5 C6 167.31(18)
C3 C4 C5 C1 17.9(3)
C31 C4 C5 C1 -152.34(18)
C3 C4 C5 C6 -160.81(19)
C31 C4 C5 C6 28.9(3)
C1 C5 C6 O1 46.6(3)
C4 C5 C6 O1 -134.7(2)
C1 C5 C6 C7 -128.6(2)
C4 C5 C6 C7 50.1(3)
O1 C6 C7 C8 -159.9(2)
C5 C6 C7 C8 15.4(3)
O1 C6 C7 C12 15.3(3)
C5 C6 C7 C12 -169.41(19)
C12 C7 C8 C9 0.9(4)
C6 C7 C8 C9 176.1(2)
C7 C8 C9 C10 0.1(4)
C8 C9 C10 C11 -1.3(5)
C9 C10 C11 C12 1.5(5)
C10 C11 C12 C7 -0.4(4)
C8 C7 C12 C11 -0.8(3)
C6 C7 C12 C11 -176.1(2)
C1 N1 C13 C18 140.09(19)
C2 N1 C13 C18 -27.5(3)
C1 N1 C13 C14 -38.5(2)
C2 N1 C13 C14 153.95(18)
C18 C13 C14 C15 -1.8(3)
N1 C13 C14 C15 176.8(2)
C13 C14 C15 C16 1.9(4)
C14 C15 C16 C17 0.1(4)
C15 C16 C17 C18 -2.1(4)
C16 C17 C18 C13 2.1(4)
C14 C13 C18 C17 -0.1(3)
N1 C13 C18 C17 -178.69(19)
N1 C2 C19 C24 128.39(18)
C3 C2 C19 C24 -116.43(19)
C25 C2 C19 C24 2.9(2)
N1 C2 C19 C20 -54.1(2)
C3 C2 C19 C20 61.1(2)
C25 C2 C19 C20 -179.59(16)
C24 C19 C20 C21 0.1(3)
C2 C19 C20 C21 -177.58(18)
C19 C20 C21 C22 0.2(3)
C20 C21 C22 C23 -0.1(3)
C21 C22 C23 C24 -0.2(4)
C22 C23 C24 C19 0.5(3)
C20 C19 C24 C23 -0.4(3)
C2 C19 C24 C23 177.11(19)
N1 C2 C25 C30 -9.2(2)
C3 C2 C25 C30 -124.41(19)
C19 C2 C25 C30 116.29(19)
N1 C2 C25 C26 166.45(16)
C3 C2 C25 C26 51.2(2)
C19 C2 C25 C26 -68.1(2)
C30 C25 C26 C27 -1.1(3)
C2 C25 C26 C27 -177.01(19)
C25 C26 C27 C28 2.0(3)
C26 C27 C28 C29 -1.3(4)
C27 C28 C29 C30 -0.2(4)
C26 C25 C30 C29 -0.3(3)
C2 C25 C30 C29 175.40(18)
C28 C29 C30 C25 1.0(3)
C3 C4 C31 C32 42.3(3)
C5 C4 C31 C32 -147.8(2)
C3 C4 C31 C36 -134.6(2)
C5 C4 C31 C36 35.3(3)
C36 C31 C32 C33 1.8(3)
C4 C31 C32 C33 -175.2(2)
C31 C32 C33 C34 -0.3(4)
C32 C33 C34 C35 -0.9(5)
C33 C34 C35 C36 0.6(5)
C34 C35 C36 C31 0.9(5)
C32 C31 C36 C35 -2.1(4)
C4 C31 C36 C35 174.9(2)
C49 N2 C37 C41 -168.94(18)
C38 N2 C37 C41 14.5(3)
C37 N2 C38 C39 -34.2(2)
C49 N2 C38 C39 149.45(16)
C37 N2 C38 C61 80.35(19)
C49 N2 C38 C61 -96.04(19)
C37 N2 C38 C55 -153.24(16)
C49 N2 C38 C55 30.4(2)
N2 C38 C39 C40 34.2(2)
C61 C38 C39 C40 -84.4(2)
C55 C38 C39 C40 152.34(18)
C38 C39 C40 C41 -12.5(3)
C38 C39 C40 C67 175.90(17)
N2 C37 C41 C40 11.3(3)
N2 C37 C41 C42 -169.71(17)
C39 C40 C41 C37 -12.3(3)
C67 C40 C41 C37 159.31(17)
C39 C40 C41 C42 168.88(18)
C67 C40 C41 C42 -19.5(3)
C37 C41 C42 O2 -39.2(3)
C40 C41 C42 O2 139.7(2)
C37 C41 C42 C43 134.37(19)
C40 C41 C42 C43 -46.8(3)
O2 C42 C43 C44 151.9(2)
C41 C42 C43 C44 -21.8(3)
O2 C42 C43 C48 -22.3(3)
C41 C42 C43 C48 163.96(19)
C48 C43 C44 C45 1.1(3)
C42 C43 C44 C45 -173.2(2)
C43 C44 C45 C46 -0.5(4)
C44 C45 C46 C47 -0.7(5)
C45 C46 C47 C48 1.2(5)
C46 C47 C48 C43 -0.6(4)
C44 C43 C48 C47 -0.6(3)
C42 C43 C48 C47 173.9(2)
C37 N2 C49 C50 47.7(2)
C38 N2 C49 C50 -135.87(19)
C37 N2 C49 C54 -130.74(19)
C38 N2 C49 C54 45.7(3)
C54 C49 C50 C51 0.5(3)
N2 C49 C50 C51 -178.0(2)
C49 C50 C51 C52 -0.5(4)
C50 C51 C52 C53 -0.1(4)
C51 C52 C53 C54 0.9(4)
C50 C49 C54 C53 0.3(3)
N2 C49 C54 C53 178.71(18)
C52 C53 C54 C49 -1.0(3)
N2 C38 C55 C56 66.0(2)
C39 C38 C55 C56 -50.8(2)
C61 C38 C55 C56 -168.98(17)
N2 C38 C55 C60 -113.3(2)
C39 C38 C55 C60 129.89(19)
C61 C38 C55 C60 11.7(3)
C60 C55 C56 C57 -0.2(3)
C38 C55 C56 C57 -179.55(19)
C55 C56 C57 C58 0.6(4)
C56 C57 C58 C59 -0.5(4)
C57 C58 C59 C60 0.0(4)
C56 C55 C60 C59 -0.2(3)
C38 C55 C60 C59 179.05(19)
C58 C59 C60 C55 0.3(4)
N2 C38 C61 C66 -3.8(2)
C39 C38 C61 C66 111.59(19)
C55 C38 C61 C66 -127.43(18)
N2 C38 C61 C62 -176.82(16)
C39 C38 C61 C62 -61.4(2)
C55 C38 C61 C62 59.6(2)
C66 C61 C62 C63 1.0(3)
C38 C61 C62 C63 174.3(2)
C61 C62 C63 C64 -0.7(4)
C62 C63 C64 C65 0.0(4)
C63 C64 C65 C66 0.5(4)
C64 C65 C66 C61 -0.2(3)
C62 C61 C66 C65 -0.5(3)
C38 C61 C66 C65 -173.50(18)
C39 C40 C67 C72 134.3(2)
C41 C40 C67 C72 -37.1(3)
C39 C40 C67 C68 -42.8(3)
C41 C40 C67 C68 145.85(19)
C72 C67 C68 C69 -1.0(3)
C40 C67 C68 C69 176.1(2)
C67 C68 C69 C70 0.7(4)
C68 C69 C70 C71 -0.1(5)
C69 C70 C71 C72 -0.2(5)
C68 C67 C72 C71 0.8(3)
C40 C67 C72 C71 -176.38(19)
C70 C71 C72 C67 -0.1(4)
